data_4080760
loop_
_publ_author_name
'Beck, Robert'
'Johnson, Samuel A.'

_publ_section_title
;
 Dinuclear Ni(I)---Ni(I) Complexes with Syn-Facial Bridging Ligands from
 Ni(I) Precursors or Ni(II)/Ni(0) Comproportionation
;
_journal_issue 10
_journal_name_full Organometallics
_journal_page_first 2944
_journal_paper_doi 10.1021/om4001633
_journal_volume 32
_journal_year 2013
_chemical_absolute_configuration ad
_chemical_formula_moiety 'C15 H29 Ni P'
_chemical_formula_sum 'C15 H29 Ni P'
_chemical_formula_weight 299.06
_chemical_name_systematic
;
 ?
;
_space_group_IT_number 19
_symmetry_cell_setting orthorhombic
_symmetry_space_group_name_Hall 'P 2ac 2ab'
_symmetry_space_group_name_H-M 'P 21 21 21'
_atom_sites_solution_hydrogens geom
_atom_sites_solution_primary direct
_atom_sites_solution_secondary difmap
_audit_conform_dict_location ftp://ftp.iucr.org/pub/cif_core.dic
_audit_conform_dict_name cif_core.dic
_audit_conform_dict_version 2.4
_audit_creation_date 2013-04-09T16:27:04-00:00
_audit_creation_method 'WinGX routine CIF_UPDATE'
_cell_angle_alpha 90
_cell_angle_beta 90
_cell_angle_gamma 90
_cell_formula_units_Z 4
_cell_length_a 8.8699(12)
_cell_length_b 10.142(2)
_cell_length_c 17.693(2)
_cell_measurement_reflns_used 6949
_cell_measurement_temperature 173(2)
_cell_measurement_theta_max 28.24
_cell_measurement_theta_min 2.3
_cell_volume 1591.6(4)
_computing_cell_refinement 'Bruker SMART'
_computing_data_collection 'Bruker SMART'
_computing_data_reduction 'Bruker SAINT'
_computing_molecular_graphics 'Bruker SHELXTL'
_computing_publication_material 'Bruker SHELXTL'
_computing_structure_refinement 'SHELXL-97 (Sheldrick, 1997)'
_computing_structure_solution 'Bruker SHELXTL'
_diffrn_ambient_temperature 173(2)
_diffrn_measured_fraction_theta_full 1
_diffrn_measured_fraction_theta_max 1
_diffrn_measurement_device_type 'CCD area detector'
_diffrn_measurement_method 'phi and omega scans'
_diffrn_radiation_monochromator graphite
_diffrn_radiation_type MoK\a
_diffrn_radiation_wavelength 0.71073
_diffrn_reflns_av_R_equivalents 0.0852
_diffrn_reflns_av_unetI/netI 0.0432
_diffrn_reflns_limit_h_max 11
_diffrn_reflns_limit_h_min -11
_diffrn_reflns_limit_k_max 13
_diffrn_reflns_limit_k_min -13
_diffrn_reflns_limit_l_max 22
_diffrn_reflns_limit_l_min -22
_diffrn_reflns_number 17895
_diffrn_reflns_theta_full 27.5
_diffrn_reflns_theta_max 27.5
_diffrn_reflns_theta_min 2.3
_exptl_absorpt_coefficient_mu 1.3
_exptl_absorpt_correction_T_max 0.7371
_exptl_absorpt_correction_T_min 0.5924
_exptl_absorpt_correction_type multi-scan
_exptl_absorpt_process_details 'SADABS, BRUKER 2001'
_exptl_crystal_colour yellow
_exptl_crystal_density_diffrn 1.248
_exptl_crystal_density_method 'not measured'
_exptl_crystal_description cubic
_exptl_crystal_F_000 648
_exptl_crystal_size_max 0.45
_exptl_crystal_size_mid 0.4
_exptl_crystal_size_min 0.25
_refine_diff_density_max 0.522
_refine_diff_density_min -0.304
_refine_diff_density_rms 0.062
_refine_ls_abs_structure_details 'Flack H D (1983), Acta Cryst. A39, 876-881'
_refine_ls_abs_structure_Flack 0.002(13)
_refine_ls_extinction_method none
_refine_ls_goodness_of_fit_ref 1.053
_refine_ls_hydrogen_treatment constr
_refine_ls_matrix_type full
_refine_ls_number_parameters 189
_refine_ls_number_reflns 3638
_refine_ls_number_restraints 60
_refine_ls_restrained_S_all 1.098
_refine_ls_R_factor_all 0.0339
_refine_ls_R_factor_gt 0.0312
_refine_ls_shift/su_max 0.001
_refine_ls_shift/su_mean 0
_refine_ls_structure_factor_coef Fsqd
_refine_ls_weighting_details 'calc w=1/[\s^2^(Fo^2^)+(0.0446P)^2^+0.0605P] where P=(Fo^2^+2Fc^2^)/3'
_refine_ls_weighting_scheme calc
_refine_ls_wR_factor_gt 0.0766
_refine_ls_wR_factor_ref 0.0778
_reflns_number_gt 3427
_reflns_number_total 3638
_reflns_threshold_expression >2sigma(I)
_cod_data_source_file om4001633_si_001.cif
_cod_data_source_block 6
_cod_depositor_comments
;
The following automatic conversions were performed:

'_symmetry_cell_setting' value 'Orthorhombic' changed to
'orthorhombic' according to
/home/saulius/struct/CIF-dictionaries/cif_core.dic dictionary named
'cif_core.dic' version 2.3.1 from 2005-06-27.

Automatic conversion script
Id: cif_fix_values 1891 2012-01-12 08:04:46Z andrius 
;
_cod_original_cell_volume 1591.5(4)
_cod_original_sg_symbol_H-M P2(1)2(1)2(1)
_cod_database_code 4080760

loop_
_symmetry_equiv_pos_as_xyz
'x, y, z'
'-x+1/2, -y, z+1/2'
'x+1/2, -y+1/2, -z'
'-x, y+1/2, -z+1/2'

loop_
_atom_site_label
_atom_site_type_symbol
_atom_site_fract_x
_atom_site_fract_y
_atom_site_fract_z
_atom_site_U_iso_or_equiv
_atom_site_adp_type
_atom_site_occupancy
_atom_site_symmetry_multiplicity
_atom_site_calc_flag
_atom_site_refinement_flags
_atom_site_disorder_assembly
_atom_site_disorder_group
Ni1 Ni 0.29821(3) 0.20109(3) 0.643951(16) 0.02319(9) Uani 1 1 d . . .
P1 P 0.21099(6) 0.01470(5) 0.60746(3) 0.01830(12) Uani 1 1 d . A .
C1 C 0.1960(4) 0.3040(3) 0.56723(18) 0.0478(7) Uani 1 1 d . A .
H1A H 0.2662 0.3686 0.5459 0.072 Uiso 1 1 calc R . .
H1B H 0.1101 0.35 0.5899 0.072 Uiso 1 1 calc R . .
H1C H 0.1601 0.2453 0.5271 0.072 Uiso 1 1 calc R . .
C2 C 0.3349(4) 0.3223(5) 0.7400(3) 0.0465(17) Uani 0.627(8) 1 d PGU A 1
H2 H 0.2566 0.371 0.7637 0.056 Uiso 0.627(8) 1 calc PR A 1
C3 C 0.3806(5) 0.1922(5) 0.7589(2) 0.0468(17) Uani 0.627(8) 1 d PGU A 1
H3 H 0.3382 0.1387 0.7975 0.056 Uiso 0.627(8) 1 calc PR A 1
C4 C 0.5007(5) 0.1563(2) 0.7101(2) 0.0296(13) Uani 0.627(8) 1 d PGU A 1
H4 H 0.5529 0.0745 0.7102 0.036 Uiso 0.627(8) 1 calc PR A 1
C5 C 0.5293(3) 0.2642(3) 0.66092(16) 0.0226(10) Uani 0.627(8) 1 d PGU A 1
H5 H 0.6039 0.2672 0.6224 0.027 Uiso 0.627(8) 1 calc PR A 1
C6 C 0.4268(5) 0.3668(2) 0.6794(3) 0.0353(14) Uani 0.627(8) 1 d PGU A 1
H6 H 0.4208 0.4504 0.6555 0.042 Uiso 0.627(8) 1 calc PR A 1
C7 C 0.3214(3) -0.0613(2) 0.52951(12) 0.0244(5) Uani 1 1 d . . .
H7 H 0.2828 -0.1528 0.5212 0.029 Uiso 1 1 calc R A .
C8 C 0.4875(3) -0.0704(3) 0.55159(15) 0.0309(5) Uani 1 1 d . A .
H8A H 0.5447 -0.1106 0.5102 0.046 Uiso 1 1 calc R . .
H8B H 0.4977 -0.1246 0.5972 0.046 Uiso 1 1 calc R . .
H8C H 0.5267 0.0183 0.5616 0.046 Uiso 1 1 calc R . .
C9 C 0.3057(4) 0.0148(3) 0.45569(13) 0.0407(6) Uani 1 1 d . A .
H9A H 0.3377 0.1063 0.4634 0.061 Uiso 1 1 calc R . .
H9B H 0.2002 0.0132 0.4393 0.061 Uiso 1 1 calc R . .
H9C H 0.3692 -0.0262 0.4169 0.061 Uiso 1 1 calc R . .
C10 C 0.2231(3) -0.1131(2) 0.68252(12) 0.0248(5) Uani 1 1 d . . .
H10 H 0.328 -0.1058 0.7029 0.03 Uiso 1 1 calc R A .
C11 C 0.2063(4) -0.2579(2) 0.65890(15) 0.0393(6) Uani 1 1 d . A .
H11A H 0.2241 -0.3149 0.7027 0.059 Uiso 1 1 calc R . .
H11B H 0.2799 -0.2784 0.6193 0.059 Uiso 1 1 calc R . .
H11C H 0.1042 -0.2729 0.6396 0.059 Uiso 1 1 calc R . .
C12 C 0.1201(3) -0.0820(3) 0.74972(14) 0.0357(6) Uani 1 1 d . A .
H12A H 0.0176 -0.1125 0.7387 0.054 Uiso 1 1 calc R . .
H12B H 0.119 0.0134 0.7586 0.054 Uiso 1 1 calc R . .
H12C H 0.1579 -0.1271 0.7949 0.054 Uiso 1 1 calc R . .
C13 C 0.0168(2) 0.0215(2) 0.56980(13) 0.0242(5) Uani 1 1 d . . .
H13 H 0.0219 0.0815 0.5251 0.029 Uiso 1 1 calc R A .
C14 C -0.0520(4) -0.1066(3) 0.5402(2) 0.0515(9) Uani 1 1 d . A .
H14A H -0.0649 -0.1687 0.5822 0.077 Uiso 1 1 calc R . .
H14B H 0.0151 -0.1454 0.5023 0.077 Uiso 1 1 calc R . .
H14C H -0.1503 -0.088 0.5173 0.077 Uiso 1 1 calc R . .
C15 C -0.0921(3) 0.0882(3) 0.62507(14) 0.0370(6) Uani 1 1 d . A .
H15A H -0.1877 0.1066 0.5994 0.056 Uiso 1 1 calc R . .
H15B H -0.0479 0.171 0.643 0.056 Uiso 1 1 calc R . .
H15C H -0.1104 0.0296 0.6682 0.056 Uiso 1 1 calc R . .
C2A C 0.3060(7) 0.2600(6) 0.7634(3) 0.0253(17) Uani 0.373(8) 1 d PGU A 2
H2A H 0.2246 0.2588 0.7983 0.03 Uiso 0.373(8) 1 calc PR A 2
C3A C 0.4099(9) 0.1559(4) 0.7504(4) 0.033(2) Uani 0.373(8) 1 d PGU A 2
H3A H 0.4102 0.0728 0.7752 0.039 Uiso 0.373(8) 1 calc PR A 2
C4A C 0.5131(7) 0.1979(9) 0.6940(5) 0.046(3) Uani 0.373(8) 1 d PGU A 2
H4A H 0.5947 0.1478 0.6744 0.055 Uiso 0.373(8) 1 calc PR A 2
C5A C 0.4731(10) 0.3280(9) 0.6721(4) 0.056(3) Uani 0.373(8) 1 d PGU A 2
H5A H 0.5232 0.3802 0.6353 0.067 Uiso 0.373(8) 1 calc PR A 2
C6A C 0.3451(10) 0.3664(4) 0.7150(4) 0.033(2) Uani 0.373(8) 1 d PGU A 2
H6A H 0.2945 0.4488 0.7119 0.04 Uiso 0.373(8) 1 calc PR A 2

loop_
_atom_site_aniso_label
_atom_site_aniso_U_11
_atom_site_aniso_U_22
_atom_site_aniso_U_33
_atom_site_aniso_U_23
_atom_site_aniso_U_13
_atom_site_aniso_U_12
Ni1 0.02169(14) 0.02000(14) 0.02788(15) -0.00369(11) -0.00230(13) -0.00205(12)
P1 0.0174(2) 0.0187(2) 0.0188(2) -0.0008(2) -0.0015(2) -0.0002(2)
C1 0.0591(18) 0.0299(13) 0.0546(16) 0.0151(13) -0.0171(16) -0.0064(17)
C2 0.031(2) 0.056(4) 0.053(3) -0.034(3) 0.013(2) -0.015(2)
C3 0.038(3) 0.070(4) 0.033(2) -0.006(3) -0.003(2) -0.010(3)
C4 0.035(2) 0.025(2) 0.028(2) 0.0144(18) -0.0123(19) -0.0092(18)
C5 0.0160(17) 0.0178(19) 0.034(2) 0.0006(15) -0.0075(14) 0.0009(14)
C6 0.024(2) 0.019(2) 0.064(3) -0.0159(19) -0.012(2) 0.0056(17)
C7 0.0227(12) 0.0266(11) 0.0240(10) -0.0053(9) 0.0017(9) 0.0031(9)
C8 0.0244(12) 0.0307(13) 0.0376(13) -0.0042(11) 0.0036(10) 0.0050(10)
C9 0.0420(14) 0.0526(16) 0.0273(12) 0.0034(11) 0.0081(12) 0.0087(15)
C10 0.0264(12) 0.0240(10) 0.0239(10) 0.0036(9) -0.0018(10) -0.0018(9)
C11 0.0545(17) 0.0242(11) 0.0391(14) 0.0046(10) -0.0079(14) -0.0045(13)
C12 0.0351(14) 0.0439(15) 0.0281(12) 0.0065(12) 0.0075(11) -0.0025(13)
C13 0.0202(10) 0.0236(11) 0.0288(11) -0.0015(10) -0.0055(9) 0.0007(9)
C14 0.0356(16) 0.0347(15) 0.084(2) -0.0167(17) -0.0252(16) 0.0017(12)
C15 0.0214(11) 0.0467(16) 0.0430(15) -0.0006(13) 0.0021(10) 0.0065(11)
C2A 0.035(3) 0.017(3) 0.023(3) -0.001(2) -0.005(3) 0.006(3)
C3A 0.035(4) 0.025(3) 0.039(4) -0.018(3) -0.015(3) 0.020(3)
C4A 0.034(4) 0.065(5) 0.039(4) -0.004(4) -0.009(3) 0.007(4)
C5A 0.060(5) 0.053(5) 0.055(4) -0.021(4) 0.014(4) -0.030(4)
C6A 0.051(4) 0.017(3) 0.031(4) 0.006(3) -0.004(3) -0.014(3)

loop_
_atom_type_symbol
_atom_type_description
_atom_type_scat_dispersion_real
_atom_type_scat_dispersion_imag
_atom_type_scat_source
C C 0.0033 0.0016 'International Tables Vol C Tables 4.2.6.8 and 6.1.1.4'
H H 0 0 'International Tables Vol C Tables 4.2.6.8 and 6.1.1.4'
P P 0.1023 0.0942 'International Tables Vol C Tables 4.2.6.8 and 6.1.1.4'
Ni Ni 0.3393 1.1124 'International Tables Vol C Tables 4.2.6.8 and 6.1.1.4'

loop_
_geom_angle_atom_site_label_1
_geom_angle_atom_site_label_2
_geom_angle_atom_site_label_3
_geom_angle
C1 Ni1 C5A 100.6(3)
C1 Ni1 C4A 136.7(3)
C5A Ni1 C4A 39.72(13)
C1 Ni1 C2 108.71(18)
C5A Ni1 C2 48.26(17)
C4A Ni1 C2 62.12(19)
C1 Ni1 C6 91.85(12)
C5A Ni1 C6 15.9(2)
C4A Ni1 C6 53.2(2)
C2 Ni1 C6 39.05(6)
C1 Ni1 C6A 94.63(16)
C5A Ni1 C6A 39.37(11)
C4A Ni1 C6A 65.64(14)
C2 Ni1 C6A 17.16(14)
C6 Ni1 C6A 26.03(18)
C1 Ni1 P1 95.46(9)
C5A Ni1 P1 152.8(3)
C4A Ni1 P1 116.2(2)
C2 Ni1 P1 143.88(17)
C6 Ni1 P1 168.63(9)
C6A Ni1 P1 160.1(2)
C1 Ni1 C3 147.06(18)
C5A Ni1 C3 63.09(19)
C4A Ni1 C3 45.3(2)
C2 Ni1 C3 38.68(7)
C6 Ni1 C3 64.77(8)
C6A Ni1 C3 54.09(16)
P1 Ni1 C3 111.64(13)
C1 Ni1 C5 112.36(13)
C5A Ni1 C5 22.7(3)
C4A Ni1 C5 24.4(3)
C2 Ni1 C5 64.74(6)
C6 Ni1 C5 38.6
C6A Ni1 C5 60.2(2)
P1 Ni1 C5 130.06(9)
C3 Ni1 C5 64.07(7)
C1 Ni1 C3A 158.83(16)
C5A Ni1 C3A 65.34(15)
C4A Ni1 C3A 38.71(12)
C2 Ni1 C3A 50.15(17)
C6 Ni1 C3A 70.5(2)
C6A Ni1 C3A 64.37(11)
P1 Ni1 C3A 103.85(15)
C3 Ni1 C3A 12.56(18)
C5 Ni1 C3A 60.8(2)
C1 Ni1 C4 150.37(14)
C5A Ni1 C4 52.2(3)
C4A Ni1 C4 13.7(3)
C2 Ni1 C4 64.34(8)
C6 Ni1 C4 64.30(6)
C6A Ni1 C4 71.9(2)
P1 Ni1 C4 105.91(8)
C3 Ni1 C4 38.06(7)
C5 Ni1 C4 38.0
C3A Ni1 C4 28.5(2)
C1 Ni1 C2A 122.82(19)
C5A Ni1 C2A 64.97(11)
C4A Ni1 C2A 64.56(13)
C2 Ni1 C2A 21.18(14)
C6 Ni1 C2A 58.94(14)
C6A Ni1 C2A 38.22(8)
P1 Ni1 C2A 122.77(16)
C3 Ni1 C2A 25.35(18)
C5 Ni1 C2A 75.93(17)
C3A Ni1 C2A 37.88(9)
C4 Ni1 C2A 61.14(18)
C13 P1 C10 109.72(11)
C13 P1 C7 103.84(10)
C10 P1 C7 102.14(11)
C13 P1 Ni1 114.36(8)
C10 P1 Ni1 112.27(8)
C7 P1 Ni1 113.53(8)
Ni1 C1 H1A 109.5
Ni1 C1 H1B 109.5
H1A C1 H1B 109.5
Ni1 C1 H1C 109.5
H1A C1 H1C 109.5
H1B C1 H1C 109.5
C3 C2 C6 108.0
C3 C2 Ni1 72.22(15)
C6 C2 Ni1 70.58(13)
C3 C2 H2 126.0
C6 C2 H2 126.0
Ni1 C2 H2 122.9
C2 C3 C4 108.0
C2 C3 Ni1 69.10(14)
C4 C3 Ni1 72.03(12)
C2 C3 H3 126.0
C4 C3 H3 126.0
Ni1 C3 H3 124.5
C5 C4 C3 108.0
C5 C4 Ni1 70.11(14)
C3 C4 Ni1 69.92(13)
C5 C4 H4 126.0
C3 C4 H4 126.0
Ni1 C4 H4 125.6
C6 C5 C4 108.0
C6 C5 Ni1 69.08(13)
C4 C5 Ni1 71.87(15)
C6 C5 H5 126.0
C4 C5 H5 126.0
Ni1 C5 H5 124.6
C5 C6 C2 108.0
C5 C6 Ni1 72.32(13)
C2 C6 Ni1 70.37(14)
C5 C6 H6 126.0
C2 C6 H6 126.0
Ni1 C6 H6 123.0
C9 C7 C8 109.8(2)
C9 C7 P1 112.19(17)
C8 C7 P1 110.10(16)
C9 C7 H7 108.2
C8 C7 H7 108.2
P1 C7 H7 108.2
C7 C8 H8A 109.5
C7 C8 H8B 109.5
H8A C8 H8B 109.5
C7 C8 H8C 109.5
H8A C8 H8C 109.5
H8B C8 H8C 109.5
C7 C9 H9A 109.5
C7 C9 H9B 109.5
H9A C9 H9B 109.5
C7 C9 H9C 109.5
H9A C9 H9C 109.5
H9B C9 H9C 109.5
C12 C10 C11 110.5(2)
C12 C10 P1 112.11(17)
C11 C10 P1 117.85(16)
C12 C10 H10 105.0
C11 C10 H10 105.0
P1 C10 H10 105.0
C10 C11 H11A 109.5
C10 C11 H11B 109.5
H11A C11 H11B 109.5
C10 C11 H11C 109.5
H11A C11 H11C 109.5
H11B C11 H11C 109.5
C10 C12 H12A 109.5
C10 C12 H12B 109.5
H12A C12 H12B 109.5
C10 C12 H12C 109.5
H12A C12 H12C 109.5
H12B C12 H12C 109.5
C14 C13 C15 110.0(2)
C14 C13 P1 117.65(18)
C15 C13 P1 111.95(16)
C14 C13 H13 105.4
C15 C13 H13 105.4
P1 C13 H13 105.4
C13 C14 H14A 109.5
C13 C14 H14B 109.5
H14A C14 H14B 109.5
C13 C14 H14C 109.5
H14A C14 H14C 109.5
H14B C14 H14C 109.5
C13 C15 H15A 109.5
C13 C15 H15B 109.5
H15A C15 H15B 109.5
C13 C15 H15C 109.5
H15A C15 H15C 109.5
H15B C15 H15C 109.5
C3A C2A C6A 108.0
C3A C2A Ni1 70.3(3)
C6A C2A Ni1 68.6(2)
C3A C2A H2A 126.0
C6A C2A H2A 126.0
Ni1 C2A H2A 126.7
C4A C3A C2A 108.0
C4A C3A Ni1 67.8(2)
C2A C3A Ni1 71.8(2)
C4A C3A H3A 126.0
C2A C3A H3A 126.0
Ni1 C3A H3A 125.9
C5A C4A C3A 108.0
C5A C4A Ni1 69.1(3)
C3A C4A Ni1 73.5(2)
C5A C4A H4A 126.0
C3A C4A H4A 126.0
Ni1 C4A H4A 123.0
C6A C5A C4A 108.0
C6A C5A Ni1 72.6(2)
C4A C5A Ni1 71.1(3)
C6A C5A H5A 126.0
C4A C5A H5A 126.0
Ni1 C5A H5A 122.0
C5A C6A C2A 108.0
C5A C6A Ni1 68.0(2)
C2A C6A Ni1 73.2(2)
C5A C6A H6A 126.0
C2A C6A H6A 126.0
Ni1 C6A H6A 124.3

loop_
_geom_bond_atom_site_label_1
_geom_bond_atom_site_label_2
_geom_bond_distance
Ni1 C1 1.937(3)
Ni1 C5A 2.076(7)
Ni1 C4A 2.103(8)
Ni1 C2 2.123(4)
Ni1 C6 2.126(3)
Ni1 C6A 2.136(6)
Ni1 P1 2.1421(7)
Ni1 C3 2.164(4)
Ni1 C5 2.168(3)
Ni1 C3A 2.177(7)
Ni1 C4 2.191(4)
Ni1 C2A 2.197(5)
P1 C13 1.848(2)
P1 C10 1.859(2)
P1 C7 1.859(2)
C1 H1A 0.9800
C1 H1B 0.9800
C1 H1C 0.9800
C2 C3 1.4200
C2 C6 1.4200
C2 H2 0.9500
C3 C4 1.4200
C3 H3 0.9500
C4 C5 1.4200
C4 H4 0.9500
C5 C6 1.4200
C5 H5 0.9500
C6 H6 0.9500
C7 C9 1.524(3)
C7 C8 1.527(3)
C7 H7 1.0000
C8 H8A 0.9800
C8 H8B 0.9800
C8 H8C 0.9800
C9 H9A 0.9800
C9 H9B 0.9800
C9 H9C 0.9800
C10 C12 1.532(3)
C10 C11 1.534(3)
C10 H10 1.0000
C11 H11A 0.9800
C11 H11B 0.9800
C11 H11C 0.9800
C12 H12A 0.9800
C12 H12B 0.9800
C12 H12C 0.9800
C13 C14 1.527(4)
C13 C15 1.532(3)
C13 H13 1.0000
C14 H14A 0.9800
C14 H14B 0.9800
C14 H14C 0.9800
C15 H15A 0.9800
C15 H15B 0.9800
C15 H15C 0.9800
C2A C3A 1.4200
C2A C6A 1.4200
C2A H2A 0.9500
C3A C4A 1.4200
C3A H3A 0.9500
C4A C5A 1.4200
C4A H4A 0.9500
C5A C6A 1.4200
C5A H5A 0.9500
C6A H6A 0.9500
